data_7233680
loop_
_publ_author_name
'Kaori Fujisawa'
'Yuki Okuda'
'Yuichi Izumi'
'Akira Nagamatsu'
'Yuki Rokusha'
'Yusuke Sadaike'
'Osamu Tsutsumi'

_publ_section_title
;
 Reversible thermal-mode control of luminescence from liquid-crystalline
 gold(I) complexes
;
_journal_name_full 'Journal of Materials Chemistry C'
_journal_page_first 3549
_journal_page_last 3555
_journal_paper_doi 10.1039/C3TC31973C
_journal_volume 2
_journal_year 2014
_chemical_formula_moiety 'C12 H15 Au1 Cl1 N1 O1'
_chemical_formula_sum 'C12 H15 Au Cl N O'
_chemical_formula_weight 421.67
_space_group_IT_number 14
_space_group_name_Hall '-P 2yab'
_space_group_name_H-M_alt 'P 1 21/a 1'
_symmetry_cell_setting monoclinic
_symmetry_space_group_name_Hall '-P 2yab'
_symmetry_space_group_name_H-M 'P 1 21/a 1'
_atom_sites_solution_hydrogens geom
_atom_sites_solution_primary direct
_atom_sites_solution_secondary difmap
_cell_angle_alpha 90
_cell_angle_beta 106.796(12)
_cell_angle_gamma 90
_cell_formula_units_Z 4
_cell_length_a 15.307(3)
_cell_length_b 5.912(2)
_cell_length_c 15.3931(17)
_cell_measurement_reflns_used 20
_cell_measurement_temperature 296
_cell_measurement_theta_max 13.83
_cell_measurement_theta_min 9.29
_cell_volume 1333.6(5)
_computing_cell_refinement 'MSC/AFC Diffractometer Control Software'
_computing_data_collection
;MSC/AFC Diffractometer Control Software
 (Molecular Structure Corporation, 1992)
;
_computing_data_reduction 'CrystalStructure (Molecular Structure Corporation & Rigaku, 2001)'
_computing_molecular_graphics 'ORTEP-3 for Windows (Farrugia, 1997)'
_computing_publication_material 'WinGX (Farrugia, 1999)'
_computing_structure_refinement 'SHELXL97 (Sheldrick, 2008)'
_computing_structure_solution 'SIR92 (Altomare et al., 1994)'
_diffrn_ambient_temperature 296
_diffrn_measured_fraction_theta_full 0.937
_diffrn_measured_fraction_theta_max 0.938
_diffrn_measurement_device_type 'Rigaku AFC-5R diffractometer'
_diffrn_measurement_method \w
_diffrn_radiation_monochromator graphite
_diffrn_radiation_probe x-ray
_diffrn_radiation_type CuK\a
_diffrn_radiation_wavelength 1.54178
_diffrn_reflns_av_R_equivalents 0.0317
_diffrn_reflns_av_unetI/netI 0.0239
_diffrn_reflns_limit_h_max 1
_diffrn_reflns_limit_h_min -17
_diffrn_reflns_limit_k_max 7
_diffrn_reflns_limit_k_min -1
_diffrn_reflns_limit_l_max 18
_diffrn_reflns_limit_l_min -18
_diffrn_reflns_number 3221
_diffrn_reflns_theta_full 70.07
_diffrn_reflns_theta_max 70.07
_diffrn_reflns_theta_min 3
_diffrn_standards_decay_% 1.00
_diffrn_standards_interval_count 150
_diffrn_standards_number 3
_exptl_absorpt_coefficient_mu 22.406
_exptl_absorpt_correction_T_max 0.5410
_exptl_absorpt_correction_T_min 0.0719
_exptl_absorpt_correction_type gaussian
_exptl_absorpt_process_details '(Coppens et al., 1965)'
_exptl_crystal_colour colourless
_exptl_crystal_density_diffrn 2.1
_exptl_crystal_density_method 'not measured'
_exptl_crystal_description plate
_exptl_crystal_F_000 792
_exptl_crystal_size_max 0.45
_exptl_crystal_size_mid 0.14
_exptl_crystal_size_min 0.03
_refine_diff_density_max 0.927
_refine_diff_density_min -0.664
_refine_diff_density_rms 0.137
_refine_ls_extinction_coef 0.00197(10)
_refine_ls_extinction_method SHELXL
_refine_ls_goodness_of_fit_ref 1.184
_refine_ls_hydrogen_treatment constr
_refine_ls_matrix_type full
_refine_ls_number_parameters 165
_refine_ls_number_reflns 2383
_refine_ls_number_restraints 58
_refine_ls_restrained_S_all 1.176
_refine_ls_R_factor_all 0.0403
_refine_ls_R_factor_gt 0.0308
_refine_ls_shift/su_max 0
_refine_ls_shift/su_mean 0
_refine_ls_structure_factor_coef Fsqd
_refine_ls_weighting_details 'calc w=1/[\s^2^(Fo^2^)+(0.0366P)^2^+5.0376P] where P=(Fo^2^+2Fc^2^)/3'
_refine_ls_weighting_scheme calc
_refine_ls_wR_factor_ref 0.0932
_reflns_number_gt 1942
_reflns_number_total 2383
_reflns_threshold_expression >2\s(I)
_cod_data_source_file 1000001.cif
_cod_data_source_block PCOD1000001
_cod_original_sg_symbol_H-M 'P 21/a'
_cod_original_formula_sum 'C12 H15 Au1 Cl1 N1 O1'
_cod_database_code 7233680

loop_
_symmetry_equiv_pos_as_xyz
'x, y, z'
'-x+1/2, y+1/2, -z'
'-x, -y, -z'
'x-1/2, -y-1/2, z'

loop_
_atom_site_label
_atom_site_fract_x
_atom_site_fract_y
_atom_site_fract_z
_atom_site_U_iso_or_equiv
_atom_site_adp_type
_atom_site_calc_flag
_atom_site_refinement_flags
_atom_site_occupancy
_atom_site_disorder_assembly
_atom_site_disorder_group
_atom_site_type_symbol
C1 -0.1122(6) 0.3722(15) 0.0317(6) 0.0588(19) Uani d . 1 . . C
C2 0.0512(5) 0.3430(14) 0.1332(5) 0.0573(19) Uani d . 1 . . C
C3 0.0856(6) 0.5067(15) 0.1985(6) 0.060(2) Uani d . 1 . . C
H3 0.0506 0.6319 0.2036 0.072 Uiso calc R 1 . . H
C4 0.1724(6) 0.4805(16) 0.2557(6) 0.062(2) Uani d . 1 . . C
H4 0.196 0.5883 0.3003 0.074 Uiso calc R 1 . . H
C5 0.2252(5) 0.2968(13) 0.2478(5) 0.0511(17) Uani d . 1 . . C
C6 0.1902(5) 0.1358(15) 0.1797(6) 0.060(2) Uani d . 1 . . C
H6 0.2259 0.0141 0.1722 0.072 Uiso calc R 1 . . H
C7 0.1035(6) 0.1602(14) 0.1249(6) 0.063(2) Uani d . 1 . . C
H7 0.0792 0.0511 0.081 0.075 Uiso calc R 1 . . H
C8 0.3671(5) 0.1030(15) 0.2973(6) 0.075(2) Uani d DU 1 . . C
H8A 0.3794 0.1156 0.2391 0.09 Uiso calc R 1 . . H
H8B 0.3388 -0.0424 0.3003 0.09 Uiso calc R 1 . . H
C9 0.4545(5) 0.1272(14) 0.3743(6) 0.076(2) Uani d DU 1 A . C
H9A 0.4924 -0.0045 0.3747 0.091 Uiso calc R 1 . . H
H9B 0.4394 0.1292 0.4313 0.091 Uiso calc R 1 . . H
C10 0.5097(5) 0.3396(14) 0.3687(5) 0.071(2) Uani d DU 1 . . C
H10C 0.4787 0.4705 0.3837 0.085 Uiso calc PR 0.16(8) A 1 H
H10D 0.5123 0.3579 0.3069 0.085 Uiso calc PR 0.16(8) A 1 H
H10A 0.4723 0.473 0.367 0.085 Uiso d PR 0.84(8) A 2 H
H10B 0.5271 0.3352 0.3129 0.085 Uiso d PR 0.84(8) A 2 H
C11 0.608(2) 0.332(9) 0.433(5) 0.073(6) Uani d PDU 0.16(8) A 1 C
H11A 0.6335 0.1833 0.429 0.087 Uiso calc PR 0.16(8) A 1 H
H11B 0.6058 0.3531 0.4948 0.087 Uiso calc PR 0.16(8) A 1 H
C12 0.670(3) 0.513(14) 0.410(7) 0.075(8) Uani d PDU 0.16(8) A 1 C
H12A 0.7267 0.5175 0.4572 0.09 Uiso calc PR 0.16(8) A 1 H
H12B 0.6404 0.658 0.4056 0.09 Uiso calc PR 0.16(8) A 1 H
H12C 0.6806 0.4769 0.3534 0.09 Uiso calc PR 0.16(8) A 1 H
C11A 0.5982(10) 0.353(3) 0.4476(13) 0.082(4) Uani d PDU 0.84(8) A 2 C
H11C 0.5827 0.362 0.5044 0.099 Uiso calc PR 0.84(8) A 2 H
H11D 0.6331 0.2158 0.4488 0.099 Uiso calc PR 0.84(8) A 2 H
C12A 0.6574(11) 0.557(3) 0.441(2) 0.089(5) Uani d PDU 0.84(8) A 2 C
H12D 0.7103 0.5601 0.4927 0.107 Uiso calc PR 0.84(8) A 2 H
H12E 0.6229 0.6931 0.4385 0.107 Uiso calc PR 0.84(8) A 2 H
H12F 0.6763 0.544 0.3866 0.107 Uiso calc PR 0.84(8) A 2 H
N1 -0.0388(4) 0.3635(12) 0.0748(5) 0.0585(16) Uani d . 1 . . N
O1 0.3085(4) 0.2847(11) 0.3090(4) 0.0683(16) Uani d . 1 . . O
Cl1 -0.37859(15) 0.3753(4) -0.14026(17) 0.0750(6) Uani d . 1 . . Cl
Au1 -0.23582(2) 0.37733(6) -0.04473(2) 0.05641(19) Uani d . 1 . . Au

loop_
_atom_site_aniso_label
_atom_site_aniso_U_11
_atom_site_aniso_U_22
_atom_site_aniso_U_33
_atom_site_aniso_U_12
_atom_site_aniso_U_13
_atom_site_aniso_U_23
C1 0.050(5) 0.060(5) 0.067(4) 0.003(4) 0.018(4) 0.002(4)
C2 0.053(4) 0.059(5) 0.057(4) 0.000(4) 0.012(3) 0.003(4)
C3 0.059(5) 0.051(5) 0.072(5) 0.000(4) 0.023(4) -0.005(4)
C4 0.055(5) 0.063(5) 0.064(5) -0.008(4) 0.013(4) -0.011(4)
C5 0.043(4) 0.050(4) 0.059(4) 0.007(3) 0.011(3) 0.000(3)
C6 0.050(4) 0.059(5) 0.068(5) 0.013(4) 0.012(4) -0.004(4)
C7 0.069(5) 0.051(5) 0.067(5) -0.012(4) 0.019(4) -0.008(4)
C8 0.071(5) 0.067(5) 0.083(5) 0.016(4) 0.014(4) 0.004(5)
C9 0.066(4) 0.078(5) 0.078(5) 0.017(4) 0.012(4) 0.013(4)
C10 0.060(4) 0.082(5) 0.066(4) 0.019(4) 0.010(3) 0.007(4)
C11 0.064(8) 0.083(11) 0.065(10) 0.017(8) 0.008(9) 0.000(10)
C12 0.067(11) 0.084(14) 0.066(14) 0.012(11) 0.007(12) -0.005(13)
C11A 0.068(5) 0.095(6) 0.077(6) 0.010(5) 0.010(5) -0.001(6)
C12A 0.078(6) 0.093(7) 0.092(9) 0.004(6) 0.016(7) -0.011(7)
N1 0.046(4) 0.064(4) 0.066(4) -0.001(4) 0.016(3) 0.009(4)
O1 0.058(3) 0.077(4) 0.065(3) 0.012(3) 0.010(3) -0.009(3)
Cl1 0.0589(12) 0.0608(12) 0.0884(14) -0.0009(11) -0.0057(10) -0.0028(12)
Au1 0.0526(2) 0.0498(2) 0.0629(2) -0.00078(16) 0.01046(14) -0.00001(16)

loop_
_atom_type_symbol
_atom_type_description
_atom_type_scat_dispersion_real
_atom_type_scat_dispersion_imag
_atom_type_scat_source
C C 0.0181 0.0091 'International Tables Vol C Tables 4.2.6.8 and 6.1.1.4'
H H 0 0 'International Tables Vol C Tables 4.2.6.8 and 6.1.1.4'
N N 0.0311 0.018 'International Tables Vol C Tables 4.2.6.8 and 6.1.1.4'
O O 0.0492 0.0322 'International Tables Vol C Tables 4.2.6.8 and 6.1.1.4'
Cl Cl 0.3639 0.7018 'International Tables Vol C Tables 4.2.6.8 and 6.1.1.4'
Au Au -4.4197 7.298 'International Tables Vol C Tables 4.2.6.8 and 6.1.1.4'

loop_
_geom_angle_atom_site_label_1
_geom_angle_atom_site_label_2
_geom_angle_atom_site_label_3
_geom_angle
_geom_angle_site_symmetry_1
_geom_angle_site_symmetry_3
N1 C1 Au1 177.6(8) . .
C7 C2 C3 120.5(8) . .
C7 C2 N1 119.7(8) . .
C3 C2 N1 119.8(8) . .
C4 C3 C2 118.7(8) . .
C4 C3 H3 120.6 . .
C2 C3 H3 120.6 . .
C3 C4 C5 121.0(8) . .
C3 C4 H4 119.5 . .
C5 C4 H4 119.5 . .
O1 C5 C4 116.1(7) . .
O1 C5 C6 124.4(7) . .
C4 C5 C6 119.6(7) . .
C7 C6 C5 119.0(8) . .
C7 C6 H6 120.5 . .
C5 C6 H6 120.5 . .
C6 C7 C2 121.2(8) . .
C6 C7 H7 119.4 . .
C2 C7 H7 119.4 . .
O1 C8 C9 105.8(7) . .
O1 C8 H8A 110.6 . .
C9 C8 H8A 110.6 . .
O1 C8 H8B 110.6 . .
C9 C8 H8B 110.6 . .
H8A C8 H8B 108.7 . .
C8 C9 C10 114.2(6) . .
C8 C9 H9A 108.7 . .
C10 C9 H9A 108.7 . .
C8 C9 H9B 108.7 . .
C10 C9 H9B 108.7 . .
H9A C9 H9B 107.6 . .
C9 C10 C11 112.9(9) . .
C9 C10 C11A 111.9(6) . .
C11 C10 C11A 12(4) . .
C9 C10 H10C 109 . .
C11 C10 H10C 109 . .
C11A C10 H10C 98.7 . .
C9 C10 H10D 109 . .
C11 C10 H10D 109 . .
C11A C10 H10D 119.6 . .
H10C C10 H10D 107.8 . .
C9 C10 H10A 109.7 . .
C11 C10 H10A 120 . .
C11A C10 H10A 110.9 . .
H10C C10 H10A 14.6 . .
H10D C10 H10A 94.2 . .
C9 C10 H10B 108.9 . .
C11 C10 H10B 95.9 . .
C11A C10 H10B 107.3 . .
H10C C10 H10B 120.7 . .
H10D C10 H10B 15.2 . .
H10A C10 H10B 107.9 . .
C10 C11 C12 112.5(10) . .
C10 C11 H11A 109.1 . .
C12 C11 H11A 109.1 . .
C10 C11 H11B 109.1 . .
C12 C11 H11B 109.1 . .
H11A C11 H11B 107.8 . .
C11 C12 H12A 109.5 . .
C11 C12 H12B 109.5 . .
H12A C12 H12B 109.5 . .
C11 C12 H12C 109.5 . .
H12A C12 H12C 109.5 . .
H12B C12 H12C 109.5 . .
C12A C11A C10 113.0(8) . .
C12A C11A H11C 109 . .
C10 C11A H11C 109 . .
C12A C11A H11D 109 . .
C10 C11A H11D 109 . .
H11C C11A H11D 107.8 . .
C11A C12A H12D 109.5 . .
C11A C12A H12E 109.5 . .
H12D C12A H12E 109.5 . .
C11A C12A H12F 109.5 . .
H12D C12A H12F 109.5 . .
H12E C12A H12F 109.5 . .
C1 N1 C2 176.0(8) . .
C5 O1 C8 116.6(6) . .
C1 Au1 Cl1 177.1(3) . .
C1 Au1 Au1 89.1(3) . 2_455
Cl1 Au1 Au1 93.24(6) . 2_455
C1 Au1 Au1 87.5(3) . 2_445
Cl1 Au1 Au1 92.71(6) . 2_445
Au1 Au1 Au1 124.39(3) 2_455 2_445

loop_
_geom_bond_atom_site_label_1
_geom_bond_atom_site_label_2
_geom_bond_site_symmetry_2
_geom_bond_distance
C1 N1 . 1.129(10)
C1 Au1 . 1.918(8)
C2 C7 . 1.373(12)
C2 C3 . 1.386(11)
C2 N1 . 1.415(10)
C3 C4 . 1.375(12)
C3 H3 . 0.93
C4 C5 . 1.379(12)
C4 H4 . 0.93
C5 O1 . 1.350(9)
C5 C6 . 1.403(11)
C6 C7 . 1.359(12)
C6 H6 . 0.93
C7 H7 . 0.93
C8 O1 . 1.444(11)
C8 C9 . 1.516(7)
C8 H8A . 0.97
C8 H8B . 0.97
C9 C10 . 1.530(7)
C9 H9A . 0.97
C9 H9B . 0.97
C10 C11 . 1.539(10)
C10 C11A . 1.538(8)
C10 H10C . 0.97
C10 H10D . 0.97
C10 H10A . 0.97
C10 H10B . 0.97
C11 C12 . 1.539(10)
C11 H11A . 0.97
C11 H11B . 0.97
C12 H12A . 0.96
C12 H12B . 0.96
C12 H12C . 0.96
C11A C12A . 1.527(8)
C11A H11C . 0.97
C11A H11D . 0.97
C12A H12D . 0.96
C12A H12E . 0.96
C12A H12F . 0.96
Cl1 Au1 . 2.254(2)
Au1 Au1 2_455 3.3420(10)
Au1 Au1 2_445 3.3420(10)

loop_
_geom_torsion_atom_site_label_1
_geom_torsion_atom_site_label_2
_geom_torsion_atom_site_label_3
_geom_torsion_atom_site_label_4
_geom_torsion
_geom_torsion_site_symmetry_1
_geom_torsion_site_symmetry_2
_geom_torsion_site_symmetry_3
_geom_torsion_site_symmetry_4
C7 C2 C3 C4 -1.0(13) . . . .
N1 C2 C3 C4 178.6(8) . . . .
C2 C3 C4 C5 0.8(13) . . . .
C3 C4 C5 O1 -178.3(8) . . . .
C3 C4 C5 C6 0.9(13) . . . .
O1 C5 C6 C7 176.7(8) . . . .
C4 C5 C6 C7 -2.5(13) . . . .
C5 C6 C7 C2 2.3(13) . . . .
C3 C2 C7 C6 -0.5(13) . . . .
N1 C2 C7 C6 179.8(8) . . . .
O1 C8 C9 C10 -67.0(10) . . . .
C8 C9 C10 C11 -166(4) . . . .
C8 C9 C10 C11A -179.1(14) . . . .
C9 C10 C11 C12 165(6) . . . .
C11A C10 C11 C12 -107(9) . . . .
C9 C10 C11A C12A 176.6(12) . . . .
C11 C10 C11A C12A 79(5) . . . .
Au1 C1 N1 C2 -10E1(2) . . . .
C7 C2 N1 C1 85(13) . . . .
C3 C2 N1 C1 -94(13) . . . .
C4 C5 O1 C8 -175.3(8) . . . .
C6 C5 O1 C8 5.5(12) . . . .
C9 C8 O1 C5 -179.5(7) . . . .
N1 C1 Au1 Cl1 -2E1(2) . . . .
N1 C1 Au1 Au1 -16E1(2) . . . 2_455
N1 C1 Au1 Au1 7E1(2) . . . 2_445
